data_7051820
loop_
_publ_author_name
'Zaitsev, Kirill V.'
'Bermeshev, Maxim V.'
'Samsonov, Alexey A.'
'Oprunenko, Juri F.'
'Churakov, Andrei V.'
'Howard, Judith A. L.'
'Karlov, Sergey S.'
'Zaitseva, Galina S.'

_publ_section_title
;
 Titanium complexes based on chiral enantiopure dialkanolamines:
 synthesis, structures and catalytic activity
;
_journal_issue 8
_journal_name_full 'New Journal of Chemistry'
_journal_page_first 1415
_journal_paper_doi 10.1039/b714739b
_journal_volume 32
_journal_year 2008
_chemical_absolute_configuration ad
_chemical_formula_moiety 'C48 H50 N2 O4 Ti'
_chemical_formula_sum 'C48 H50 N2 O4 Ti'
_chemical_formula_weight 766.80
_chemical_name_systematic
;
?
;
_space_group_IT_number 19
_symmetry_cell_setting orthorhombic
_symmetry_space_group_name_Hall 'P 2ac 2ab'
_symmetry_space_group_name_H-M 'P 21 21 21'
_atom_sites_solution_hydrogens geom
_atom_sites_solution_primary direct
_atom_sites_solution_secondary difmap
_audit_creation_method SHELXL-97
_cell_angle_alpha 90.00
_cell_angle_beta 90.00
_cell_angle_gamma 90.00
_cell_formula_units_Z 4
_cell_length_a 11.3503(12)
_cell_length_b 17.9768(19)
_cell_length_c 20.083(2)
_cell_measurement_reflns_used 5368
_cell_measurement_temperature 120(2)
_cell_measurement_theta_max 29.118
_cell_measurement_theta_min 2.266
_cell_volume 4097.8(7)
_computing_structure_refinement 'SHELXL-97 (Sheldrick, 1997)'
_computing_structure_solution 'SHELXS-97 (Sheldrick, 1990)'
_diffrn_ambient_temperature 120(2)
_diffrn_measured_fraction_theta_full 1.000
_diffrn_measured_fraction_theta_max 1.000
_diffrn_measurement_device_type 'Bruker SMART 1K'
_diffrn_measurement_method \w
_diffrn_radiation_monochromator graphite
_diffrn_radiation_source 'fine-focus sealed tube'
_diffrn_radiation_type MoK\a
_diffrn_radiation_wavelength 0.71073
_diffrn_reflns_av_R_equivalents 0.0925
_diffrn_reflns_av_sigmaI/netI 0.1161
_diffrn_reflns_limit_h_max 14
_diffrn_reflns_limit_h_min -14
_diffrn_reflns_limit_k_max 22
_diffrn_reflns_limit_k_min -19
_diffrn_reflns_limit_l_max 20
_diffrn_reflns_limit_l_min -25
_diffrn_reflns_number 25710
_diffrn_reflns_theta_full 27.00
_diffrn_reflns_theta_max 27.00
_diffrn_reflns_theta_min 1.52
_diffrn_standards_decay_% 0
_diffrn_standards_interval_count 0
_diffrn_standards_interval_time 0
_diffrn_standards_number 0
_exptl_absorpt_coefficient_mu 0.255
_exptl_absorpt_correction_T_max 0.9603
_exptl_absorpt_correction_T_min 0.9508
_exptl_absorpt_correction_type multi-scan
_exptl_crystal_colour colourless
_exptl_crystal_density_diffrn 1.243
_exptl_crystal_density_method 'not measured'
_exptl_crystal_description block
_exptl_crystal_F_000 1624
_exptl_crystal_size_max 0.20
_exptl_crystal_size_mid 0.20
_exptl_crystal_size_min 0.16
_refine_diff_density_max 0.332
_refine_diff_density_min -0.358
_refine_diff_density_rms 0.063
_refine_ls_abs_structure_details 'Flack H D (1983), Acta Cryst. A39, 876-881'
_refine_ls_abs_structure_Flack -0.01(3)
_refine_ls_extinction_method none
_refine_ls_goodness_of_fit_ref 1.004
_refine_ls_hydrogen_treatment constr
_refine_ls_matrix_type full
_refine_ls_number_parameters 500
_refine_ls_number_reflns 8944
_refine_ls_number_restraints 0
_refine_ls_restrained_S_all 1.004
_refine_ls_R_factor_all 0.1006
_refine_ls_R_factor_gt 0.0627
_refine_ls_shift/su_max 0.001
_refine_ls_shift/su_mean 0.000
_refine_ls_structure_factor_coef Fsqd
_refine_ls_weighting_details 'calc w=1/[\s^2^(Fo^2^)+(0.0372P)^2^+0.0000P] where P=(Fo^2^+2Fc^2^)/3'
_refine_ls_weighting_scheme calc
_refine_ls_wR_factor_gt 0.1006
_refine_ls_wR_factor_ref 0.1098
_reflns_number_gt 6408
_reflns_number_total 8944
_reflns_threshold_expression I>2\s(I)
_cod_data_source_file b714739b.txt
_cod_data_source_block mII
_cod_database_code 7051820

loop_
_symmetry_equiv_pos_as_xyz
'x, y, z'
'-x+1/2, -y, z+1/2'
'-x, y+1/2, -z+1/2'
'x+1/2, -y+1/2, -z'

loop_
_atom_site_label
_atom_site_type_symbol
_atom_site_fract_x
_atom_site_fract_y
_atom_site_fract_z
_atom_site_U_iso_or_equiv
_atom_site_adp_type
_atom_site_occupancy
_atom_site_symmetry_multiplicity
_atom_site_calc_flag
_atom_site_refinement_flags
_atom_site_disorder_assembly
_atom_site_disorder_group
Ti1 Ti 0.27727(5) 0.92439(3) 0.16991(3) 0.01278(13) Uani 1 1 d . . .
N1 N 0.3815(2) 0.92762(17) 0.07580(12) 0.0154(6) Uani 1 1 d . . .
N2 N 0.2229(2) 0.94936(15) 0.27464(12) 0.0151(6) Uani 1 1 d . . .
O11 O 0.24831(18) 1.02000(12) 0.13176(10) 0.0156(5) Uani 1 1 d . . .
O12 O 0.31822(19) 0.82430(13) 0.15279(10) 0.0150(5) Uani 1 1 d . . .
O21 O 0.4177(2) 0.95207(13) 0.21413(11) 0.0154(5) Uani 1 1 d . . .
O22 O 0.11625(17) 0.90129(12) 0.17086(11) 0.0155(5) Uani 1 1 d . . .
C1 C 0.3014(3) 0.9077(2) 0.02064(15) 0.0205(8) Uani 1 1 d . . .
H1A H 0.3476 0.8971 -0.0194 0.031 Uiso 1 1 calc R . .
H1B H 0.2478 0.9493 0.0118 0.031 Uiso 1 1 calc R . .
H1C H 0.2555 0.8636 0.0330 0.031 Uiso 1 1 calc R . .
C2 C 0.2431(3) 0.88311(18) 0.31823(15) 0.0189(8) Uani 1 1 d . . .
H2A H 0.2039 0.8908 0.3612 0.028 Uiso 1 1 calc R . .
H2B H 0.3278 0.8764 0.3254 0.028 Uiso 1 1 calc R . .
H2C H 0.2107 0.8387 0.2967 0.028 Uiso 1 1 calc R . .
C11 C 0.4261(3) 0.9969(2) 0.27201(16) 0.0180(8) Uani 1 1 d . . .
H11A H 0.4610 1.0454 0.2575 0.022 Uiso 1 1 calc R . .
C12 C 0.2978(3) 1.01399(19) 0.29419(15) 0.0161(8) Uani 1 1 d . . .
H12A H 0.2711 1.0564 0.2657 0.019 Uiso 1 1 calc R . .
C13 C 0.2826(3) 1.0402(2) 0.36566(16) 0.0259(9) Uani 1 1 d . . .
H13A H 0.1995 1.0520 0.3738 0.039 Uiso 1 1 calc R . .
H13B H 0.3305 1.0848 0.3730 0.039 Uiso 1 1 calc R . .
H13C H 0.3079 1.0009 0.3962 0.039 Uiso 1 1 calc R . .
C14 C 0.5120(3) 0.96334(19) 0.32258(17) 0.0156(7) Uani 1 1 d . . .
C15 C 0.5575(3) 1.0080(2) 0.37314(18) 0.0273(9) Uani 1 1 d . . .
H15A H 0.5335 1.0585 0.3767 0.033 Uiso 1 1 calc R . .
C16 C 0.6382(3) 0.9788(2) 0.41858(18) 0.0295(10) Uani 1 1 d . . .
H16A H 0.6665 1.0090 0.4539 0.035 Uiso 1 1 calc R . .
C17 C 0.6773(3) 0.9063(2) 0.41271(17) 0.0255(9) Uani 1 1 d . . .
H17A H 0.7330 0.8869 0.4435 0.031 Uiso 1 1 calc R . .
C18 C 0.6348(3) 0.8623(2) 0.36171(17) 0.0198(8) Uani 1 1 d . . .
H18A H 0.6614 0.8125 0.3573 0.024 Uiso 1 1 calc R . .
C19 C 0.5533(3) 0.8907(2) 0.31673(16) 0.0171(8) Uani 1 1 d . . .
H19A H 0.5254 0.8601 0.2815 0.020 Uiso 1 1 calc R . .
C21 C 0.3350(3) 1.06033(18) 0.09816(15) 0.0134(7) Uani 1 1 d . . .
H21A H 0.3762 1.0912 0.1324 0.016 Uiso 1 1 calc R . .
C22 C 0.4299(3) 1.0043(2) 0.06962(16) 0.0169(8) Uani 1 1 d . . .
H22A H 0.4982 1.0067 0.1010 0.020 Uiso 1 1 calc R . .
C23 C 0.4800(3) 1.0232(2) 0.00057(17) 0.0258(9) Uani 1 1 d . . .
H23A H 0.5352 0.9842 -0.0132 0.039 Uiso 1 1 calc R . .
H23B H 0.5213 1.0710 0.0026 0.039 Uiso 1 1 calc R . .
H23C H 0.4155 1.0265 -0.0317 0.039 Uiso 1 1 calc R . .
C24 C 0.2820(3) 1.11473(19) 0.04758(15) 0.0171(7) Uani 1 1 d . . .
C25 C 0.1702(3) 1.1036(2) 0.02054(16) 0.0210(8) Uani 1 1 d . . .
H25A H 0.1260 1.0607 0.0325 0.025 Uiso 1 1 calc R . .
C26 C 0.1236(4) 1.1549(2) -0.02375(18) 0.0294(10) Uani 1 1 d . . .
H26A H 0.0474 1.1469 -0.0420 0.035 Uiso 1 1 calc R . .
C27 C 0.1866(4) 1.2176(2) -0.04170(18) 0.0311(10) Uani 1 1 d . . .
H27A H 0.1541 1.2523 -0.0724 0.037 Uiso 1 1 calc R . .
C28 C 0.2967(4) 1.2296(2) -0.01485(18) 0.0325(10) Uani 1 1 d . . .
H28A H 0.3409 1.2723 -0.0273 0.039 Uiso 1 1 calc R . .
C29 C 0.3429(3) 1.1792(2) 0.03038(18) 0.0244(9) Uani 1 1 d . . .
H29A H 0.4175 1.1887 0.0500 0.029 Uiso 1 1 calc R . .
C31 C 0.4184(3) 0.8006(2) 0.11738(16) 0.0163(8) Uani 1 1 d . . .
C32 C 0.4745(3) 0.8715(2) 0.08614(16) 0.0163(8) Uani 1 1 d . . .
H32A H 0.5359 0.8915 0.1162 0.020 Uiso 1 1 calc R . .
H32B H 0.5119 0.8589 0.0431 0.020 Uiso 1 1 calc R . .
C33 C 0.5033(3) 0.76399(18) 0.16741(16) 0.0150(7) Uani 1 1 d . . .
C34 C 0.6255(3) 0.76761(19) 0.16041(17) 0.0194(8) Uani 1 1 d . . .
H34A H 0.6589 0.7921 0.1230 0.023 Uiso 1 1 calc R . .
C35 C 0.6984(3) 0.7355(2) 0.20800(17) 0.0224(8) Uani 1 1 d . . .
H35A H 0.7815 0.7387 0.2031 0.027 Uiso 1 1 calc R . .
C36 C 0.6512(3) 0.6989(2) 0.26231(18) 0.0233(9) Uani 1 1 d . . .
H36A H 0.7015 0.6774 0.2948 0.028 Uiso 1 1 calc R . .
C37 C 0.5299(3) 0.6939(2) 0.26901(18) 0.0221(9) Uani 1 1 d . . .
H37A H 0.4970 0.6689 0.3063 0.027 Uiso 1 1 calc R . .
C38 C 0.4562(3) 0.7254(2) 0.22158(17) 0.0191(8) Uani 1 1 d . . .
H38A H 0.3732 0.7207 0.2260 0.023 Uiso 1 1 calc R . .
C41 C 0.0339(3) 0.9144(2) 0.22176(16) 0.0154(8) Uani 1 1 d . . .
C42 C 0.0965(3) 0.9692(2) 0.27074(17) 0.0167(8) Uani 1 1 d . . .
H42A H 0.0878 1.0210 0.2546 0.020 Uiso 1 1 calc R . .
H42B H 0.0601 0.9658 0.3154 0.020 Uiso 1 1 calc R . .
C43 C -0.0733(3) 0.95625(19) 0.19201(16) 0.0159(8) Uani 1 1 d . . .
C44 C -0.0498(3) 1.0103(2) 0.14407(17) 0.0196(8) Uani 1 1 d . . .
H44A H 0.0293 1.0184 0.1304 0.023 Uiso 1 1 calc R . .
C45 C -0.1392(3) 1.0526(2) 0.11569(18) 0.0230(9) Uani 1 1 d . . .
H45A H -0.1215 1.0885 0.0824 0.028 Uiso 1 1 calc R . .
C46 C -0.2544(3) 1.0420(2) 0.13649(17) 0.0213(8) Uani 1 1 d . . .
H46A H -0.3162 1.0714 0.1184 0.026 Uiso 1 1 calc R . .
C47 C -0.2788(3) 0.9881(2) 0.18387(16) 0.0229(8) Uani 1 1 d . . .
H47A H -0.3578 0.9805 0.1979 0.027 Uiso 1 1 calc R . .
C48 C -0.1895(3) 0.9451(2) 0.21102(16) 0.0207(8) Uani 1 1 d . . .
H48A H -0.2079 0.9077 0.2428 0.025 Uiso 1 1 calc R . .
C51 C 0.0001(3) 0.8405(2) 0.25587(18) 0.0194(8) Uani 1 1 d . . .
C52 C -0.0568(3) 0.8380(2) 0.31760(18) 0.0258(9) Uani 1 1 d . . .
H52A H -0.0801 0.8831 0.3384 0.031 Uiso 1 1 calc R . .
C53 C -0.0798(3) 0.7710(2) 0.3490(2) 0.0331(10) Uani 1 1 d . . .
H53A H -0.1190 0.7705 0.3908 0.040 Uiso 1 1 calc R . .
C54 C -0.0455(3) 0.7042(2) 0.3194(2) 0.0365(11) Uani 1 1 d . . .
H54A H -0.0599 0.6581 0.3411 0.044 Uiso 1 1 calc R . .
C55 C 0.0096(3) 0.7060(2) 0.2581(2) 0.0319(10) Uani 1 1 d . . .
H55A H 0.0324 0.6608 0.2373 0.038 Uiso 1 1 calc R . .
C56 C 0.0324(3) 0.7736(2) 0.22629(19) 0.0245(9) Uani 1 1 d . . .
H56A H 0.0702 0.7739 0.1841 0.029 Uiso 1 1 calc R . .
C61 C 0.3856(3) 0.7417(2) 0.06520(17) 0.0180(8) Uani 1 1 d . . .
C62 C 0.2762(3) 0.7078(2) 0.06707(17) 0.0229(8) Uani 1 1 d . . .
H62A H 0.2211 0.7213 0.1006 0.027 Uiso 1 1 calc R . .
C63 C 0.2466(3) 0.6541(2) 0.02010(18) 0.0288(9) Uani 1 1 d . . .
H63A H 0.1719 0.6305 0.0225 0.035 Uiso 1 1 calc R . .
C64 C 0.3239(4) 0.6347(2) -0.02992(19) 0.0331(11) Uani 1 1 d . . .
H64A H 0.3015 0.5994 -0.0627 0.040 Uiso 1 1 calc R . .
C65 C 0.4335(4) 0.6669(2) -0.03197(19) 0.0337(11) Uani 1 1 d . . .
H65A H 0.4874 0.6535 -0.0661 0.040 Uiso 1 1 calc R . .
C66 C 0.4658(4) 0.7193(2) 0.01617(18) 0.0262(9) Uani 1 1 d . . .
H66A H 0.5428 0.7399 0.0156 0.031 Uiso 1 1 calc R . .

loop_
_atom_site_aniso_label
_atom_site_aniso_U_11
_atom_site_aniso_U_22
_atom_site_aniso_U_33
_atom_site_aniso_U_23
_atom_site_aniso_U_13
_atom_site_aniso_U_12
Ti1 0.0134(3) 0.0144(3) 0.0106(3) 0.0001(3) 0.0002(3) 0.0004(3)
N1 0.0143(15) 0.0168(16) 0.0152(14) 0.0012(13) 0.0004(11) 0.0018(14)
N2 0.0153(14) 0.0158(15) 0.0141(13) 0.0025(11) -0.0005(12) 0.0029(14)
O11 0.0173(13) 0.0150(13) 0.0146(11) 0.0019(9) 0.0026(9) 0.0024(10)
O12 0.0145(12) 0.0157(13) 0.0147(12) -0.0008(9) 0.0016(9) 0.0022(10)
O21 0.0160(12) 0.0191(14) 0.0110(12) -0.0027(10) -0.0005(10) -0.0014(11)
O22 0.0146(11) 0.0176(13) 0.0144(12) -0.0013(10) 0.0031(10) -0.0021(10)
C1 0.027(2) 0.023(2) 0.0118(16) -0.0027(14) -0.0010(15) 0.0002(17)
C2 0.0191(19) 0.0191(19) 0.0185(18) 0.0046(14) 0.0001(14) 0.0016(15)
C11 0.020(2) 0.017(2) 0.0163(18) 0.0017(16) 0.0002(15) -0.0039(17)
C12 0.0190(19) 0.0122(18) 0.0172(17) 0.0002(14) -0.0050(15) 0.0019(16)
C13 0.027(2) 0.027(2) 0.0234(19) -0.0081(16) 0.0017(18) 0.008(2)
C14 0.0123(16) 0.0196(19) 0.0149(17) -0.0021(15) 0.0004(14) -0.0025(15)
C15 0.035(2) 0.021(2) 0.026(2) -0.0057(17) -0.0069(18) 0.0002(18)
C16 0.035(2) 0.033(3) 0.021(2) -0.0084(18) -0.0122(17) -0.002(2)
C17 0.020(2) 0.033(3) 0.024(2) 0.0057(17) -0.0055(16) 0.0027(18)
C18 0.0160(19) 0.024(2) 0.0198(19) 0.0012(15) 0.0024(15) 0.0002(16)
C19 0.0152(18) 0.023(2) 0.0131(19) 0.0001(15) 0.0018(14) -0.0017(16)
C21 0.0148(17) 0.013(2) 0.0120(16) -0.0028(14) -0.0003(13) 0.0004(15)
C22 0.0152(19) 0.019(2) 0.0169(18) 0.0036(15) -0.0013(15) -0.0011(16)
C23 0.030(2) 0.021(2) 0.026(2) 0.0109(17) 0.0143(17) 0.0055(18)
C24 0.0235(19) 0.0159(19) 0.0120(16) -0.0040(13) 0.0037(16) 0.0001(17)
C25 0.022(2) 0.022(2) 0.0186(19) -0.0035(16) 0.0032(16) 0.0052(17)
C26 0.029(2) 0.039(3) 0.020(2) 0.0001(19) -0.0022(17) 0.013(2)
C27 0.046(3) 0.029(3) 0.018(2) 0.0070(17) 0.0074(18) 0.022(2)
C28 0.051(3) 0.020(2) 0.026(2) 0.0056(17) 0.015(2) 0.005(2)
C29 0.029(2) 0.021(2) 0.023(2) 0.0018(17) 0.0038(17) 0.0015(17)
C31 0.0163(18) 0.019(2) 0.0131(18) 0.0003(15) -0.0002(14) 0.0022(16)
C32 0.0128(18) 0.021(2) 0.0148(18) 0.0002(15) 0.0033(14) 0.0033(16)
C33 0.0163(16) 0.0155(18) 0.0133(17) -0.0026(15) -0.0005(15) 0.0009(14)
C34 0.0244(19) 0.0158(19) 0.0179(19) 0.0046(15) 0.0014(15) -0.0014(16)
C35 0.0164(19) 0.018(2) 0.033(2) 0.0051(16) -0.0003(16) 0.0044(16)
C36 0.027(2) 0.019(2) 0.024(2) 0.0004(16) -0.0106(16) 0.0022(18)
C37 0.029(2) 0.017(2) 0.021(2) 0.0046(16) -0.0026(16) -0.0007(18)
C38 0.024(2) 0.012(2) 0.0219(19) 0.0000(15) -0.0005(16) -0.0004(16)
C41 0.0137(17) 0.016(2) 0.0166(17) -0.0021(15) 0.0037(14) 0.0047(16)
C42 0.0164(18) 0.016(2) 0.0182(19) -0.0001(15) 0.0037(15) 0.0075(16)
C43 0.0166(18) 0.018(2) 0.0127(17) -0.0046(14) 0.0020(14) -0.0002(16)
C44 0.0136(17) 0.019(2) 0.0263(19) 0.0015(16) 0.0005(15) -0.0025(15)
C45 0.024(2) 0.019(2) 0.026(2) 0.0054(16) -0.0024(16) -0.0017(17)
C46 0.0144(19) 0.022(2) 0.0276(19) -0.0022(16) -0.0051(15) 0.0042(16)
C47 0.0151(17) 0.031(2) 0.0222(19) -0.0009(16) 0.0022(16) 0.0029(18)
C48 0.021(2) 0.024(2) 0.0166(17) 0.0016(15) 0.0026(14) -0.0018(16)
C51 0.0097(17) 0.022(2) 0.026(2) 0.0087(16) 0.0009(15) -0.0005(17)
C52 0.0205(19) 0.030(2) 0.027(2) 0.0079(18) 0.0011(16) 0.0021(18)
C53 0.0145(19) 0.043(3) 0.041(3) 0.015(2) 0.0011(17) 0.001(2)
C54 0.020(2) 0.034(3) 0.056(3) 0.025(2) -0.004(2) -0.0005(18)
C55 0.025(2) 0.018(2) 0.053(3) 0.0053(19) 0.000(2) 0.0018(19)
C56 0.019(2) 0.027(2) 0.028(2) 0.0014(18) 0.0015(16) -0.0006(18)
C61 0.021(2) 0.015(2) 0.0176(18) -0.0006(15) -0.0046(15) 0.0047(16)
C62 0.0218(19) 0.021(2) 0.0259(19) -0.0037(15) -0.0065(17) 0.0065(18)
C63 0.029(2) 0.022(2) 0.035(2) -0.0035(17) -0.0130(18) 0.0004(18)
C64 0.054(3) 0.022(2) 0.023(2) -0.0075(17) -0.021(2) 0.007(2)
C65 0.057(3) 0.028(3) 0.017(2) -0.0065(18) 0.0012(19) 0.008(2)
C66 0.036(2) 0.022(2) 0.021(2) -0.0029(16) 0.0030(17) 0.0017(19)

loop_
_atom_type_symbol
_atom_type_description
_atom_type_scat_dispersion_real
_atom_type_scat_dispersion_imag
_atom_type_scat_source
C C 0.0033 0.0016 'International Tables Vol C Tables 4.2.6.8 and 6.1.1.4'
H H 0.0000 0.0000 'International Tables Vol C Tables 4.2.6.8 and 6.1.1.4'
N N 0.0061 0.0033 'International Tables Vol C Tables 4.2.6.8 and 6.1.1.4'
O O 0.0106 0.0060 'International Tables Vol C Tables 4.2.6.8 and 6.1.1.4'
Ti Ti 0.2776 0.4457 'International Tables Vol C Tables 4.2.6.8 and 6.1.1.4'

loop_
_geom_angle_atom_site_label_1
_geom_angle_atom_site_label_2
_geom_angle_atom_site_label_3
_geom_angle
_geom_angle_site_symmetry_1
_geom_angle_site_symmetry_3
_geom_angle_publ_flag
O22 Ti1 O12 91.76(10) . . ?
O22 Ti1 O21 151.08(10) . . ?
O12 Ti1 O21 97.39(10) . . ?
O22 Ti1 O11 92.05(9) . . ?
O12 Ti1 O11 145.68(9) . . ?
O21 Ti1 O11 95.55(10) . . ?
O22 Ti1 N1 122.10(10) . . ?
O12 Ti1 N1 74.93(10) . . ?
O21 Ti1 N1 86.80(10) . . ?
O11 Ti1 N1 74.21(10) . . ?
O22 Ti1 N2 76.47(10) . . ?
O12 Ti1 N2 115.46(10) . . ?
O21 Ti1 N2 74.82(10) . . ?
O11 Ti1 N2 98.58(9) . . ?
N1 Ti1 N2 159.66(10) . . ?
C32 N1 C1 112.4(3) . . ?
C32 N1 C22 112.4(3) . . ?
C1 N1 C22 112.9(3) . . ?
C32 N1 Ti1 104.03(18) . . ?
C1 N1 Ti1 107.61(19) . . ?
C22 N1 Ti1 106.88(19) . . ?
C42 N2 C12 112.2(3) . . ?
C42 N2 C2 111.8(3) . . ?
C12 N2 C2 112.3(2) . . ?
C42 N2 Ti1 105.43(19) . . ?
C12 N2 Ti1 104.27(18) . . ?
C2 N2 Ti1 110.38(19) . . ?
C21 O11 Ti1 122.66(19) . . ?
C31 O12 Ti1 125.4(2) . . ?
C11 O21 Ti1 126.3(2) . . ?
C41 O22 Ti1 128.2(2) . . ?
N1 C1 H1A 109.5 . . ?
N1 C1 H1B 109.5 . . ?
H1A C1 H1B 109.5 . . ?
N1 C1 H1C 109.5 . . ?
H1A C1 H1C 109.5 . . ?
H1B C1 H1C 109.5 . . ?
N2 C2 H2A 109.5 . . ?
N2 C2 H2B 109.5 . . ?
H2A C2 H2B 109.5 . . ?
N2 C2 H2C 109.5 . . ?
H2A C2 H2C 109.5 . . ?
H2B C2 H2C 109.5 . . ?
O21 C11 C14 111.2(3) . . ?
O21 C11 C12 106.5(3) . . ?
C14 C11 C12 119.0(3) . . ?
O21 C11 H11A 106.5 . . ?
C14 C11 H11A 106.5 . . ?
C12 C11 H11A 106.5 . . ?
N2 C12 C13 115.2(3) . . ?
N2 C12 C11 107.8(3) . . ?
C13 C12 C11 116.0(3) . . ?
N2 C12 H12A 105.7 . . ?
C13 C12 H12A 105.7 . . ?
C11 C12 H12A 105.7 . . ?
C12 C13 H13A 109.5 . . ?
C12 C13 H13B 109.5 . . ?
H13A C13 H13B 109.5 . . ?
C12 C13 H13C 109.5 . . ?
H13A C13 H13C 109.5 . . ?
H13B C13 H13C 109.5 . . ?
C19 C14 C15 118.5(3) . . ?
C19 C14 C11 121.9(3) . . ?
C15 C14 C11 119.4(3) . . ?
C14 C15 C16 120.1(4) . . ?
C14 C15 H15A 119.9 . . ?
C16 C15 H15A 119.9 . . ?
C17 C16 C15 120.7(4) . . ?
C17 C16 H16A 119.6 . . ?
C15 C16 H16A 119.6 . . ?
C18 C17 C16 119.4(3) . . ?
C18 C17 H17A 120.3 . . ?
C16 C17 H17A 120.3 . . ?
C17 C18 C19 120.3(4) . . ?
C17 C18 H18A 119.8 . . ?
C19 C18 H18A 119.8 . . ?
C18 C19 C14 120.9(3) . . ?
C18 C19 H19A 119.6 . . ?
C14 C19 H19A 119.6 . . ?
O11 C21 C24 112.0(3) . . ?
O11 C21 C22 108.9(3) . . ?
C24 C21 C22 115.7(3) . . ?
O11 C21 H21A 106.6 . . ?
C24 C21 H21A 106.6 . . ?
C22 C21 H21A 106.6 . . ?
N1 C22 C23 114.6(3) . . ?
N1 C22 C21 107.9(3) . . ?
C23 C22 C21 116.0(3) . . ?
N1 C22 H22A 105.8 . . ?
C23 C22 H22A 105.8 . . ?
C21 C22 H22A 105.8 . . ?
C22 C23 H23A 109.5 . . ?
C22 C23 H23B 109.5 . . ?
H23A C23 H23B 109.5 . . ?
C22 C23 H23C 109.5 . . ?
H23A C23 H23C 109.5 . . ?
H23B C23 H23C 109.5 . . ?
C29 C24 C25 118.3(3) . . ?
C29 C24 C21 120.0(3) . . ?
C25 C24 C21 121.6(3) . . ?
C26 C25 C24 120.1(4) . . ?
C26 C25 H25A 120.0 . . ?
C24 C25 H25A 120.0 . . ?
C27 C26 C25 120.8(4) . . ?
C27 C26 H26A 119.6 . . ?
C25 C26 H26A 119.6 . . ?
C28 C27 C26 119.6(4) . . ?
C28 C27 H27A 120.2 . . ?
C26 C27 H27A 120.2 . . ?
C27 C28 C29 119.8(4) . . ?
C27 C28 H28A 120.1 . . ?
C29 C28 H28A 120.1 . . ?
C28 C29 C24 121.3(4) . . ?
C28 C29 H29A 119.4 . . ?
C24 C29 H29A 119.4 . . ?
O12 C31 C61 110.9(3) . . ?
O12 C31 C33 107.8(3) . . ?
C61 C31 C33 107.6(3) . . ?
O12 C31 C32 106.6(3) . . ?
C61 C31 C32 112.9(3) . . ?
C33 C31 C32 110.9(3) . . ?
N1 C32 C31 108.9(3) . . ?
N1 C32 H32A 109.9 . . ?
C31 C32 H32A 109.9 . . ?
N1 C32 H32B 109.9 . . ?
C31 C32 H32B 109.9 . . ?
H32A C32 H32B 108.3 . . ?
C34 C33 C38 118.8(3) . . ?
C34 C33 C31 122.4(3) . . ?
C38 C33 C31 118.8(3) . . ?
C35 C34 C33 120.2(3) . . ?
C35 C34 H34A 119.9 . . ?
C33 C34 H34A 119.9 . . ?
C36 C35 C34 120.6(3) . . ?
C36 C35 H35A 119.7 . . ?
C34 C35 H35A 119.7 . . ?
C35 C36 C37 119.5(3) . . ?
C35 C36 H36A 120.2 . . ?
C37 C36 H36A 120.2 . . ?
C36 C37 C38 120.3(3) . . ?
C36 C37 H37A 119.8 . . ?
C38 C37 H37A 119.8 . . ?
C37 C38 C33 120.4(3) . . ?
C37 C38 H38A 119.8 . . ?
C33 C38 H38A 119.8 . . ?
O22 C41 C51 110.2(3) . . ?
O22 C41 C43 108.8(3) . . ?
C51 C41 C43 113.2(3) . . ?
O22 C41 C42 105.1(3) . . ?
C51 C41 C42 112.1(3) . . ?
C43 C41 C42 107.0(3) . . ?
N2 C42 C41 108.7(3) . . ?
N2 C42 H42A 109.9 . . ?
C41 C42 H42A 109.9 . . ?
N2 C42 H42B 109.9 . . ?
C41 C42 H42B 109.9 . . ?
H42A C42 H42B 108.3 . . ?
C48 C43 C44 118.2(3) . . ?
C48 C43 C41 124.7(3) . . ?
C44 C43 C41 117.0(3) . . ?
C45 C44 C43 121.7(3) . . ?
C45 C44 H44A 119.2 . . ?
C43 C44 H44A 119.2 . . ?
C46 C45 C44 119.3(3) . . ?
C46 C45 H45A 120.4 . . ?
C44 C45 H45A 120.4 . . ?
C47 C46 C45 119.5(3) . . ?
C47 C46 H46A 120.3 . . ?
C45 C46 H46A 120.3 . . ?
C46 C47 C48 120.9(3) . . ?
C46 C47 H47A 119.6 . . ?
C48 C47 H47A 119.6 . . ?
C43 C48 C47 120.4(3) . . ?
C43 C48 H48A 119.8 . . ?
C47 C48 H48A 119.8 . . ?
C56 C51 C52 118.2(4) . . ?
C56 C51 C41 119.3(3) . . ?
C52 C51 C41 122.4(3) . . ?
C53 C52 C51 121.3(4) . . ?
C53 C52 H52A 119.4 . . ?
C51 C52 H52A 119.4 . . ?
C52 C53 C54 120.2(4) . . ?
C52 C53 H53A 119.9 . . ?
C54 C53 H53A 119.9 . . ?
C55 C54 C53 119.0(4) . . ?
C55 C54 H54A 120.5 . . ?
C53 C54 H54A 120.5 . . ?
C54 C55 C56 120.8(4) . . ?
C54 C55 H55A 119.6 . . ?
C56 C55 H55A 119.6 . . ?
C51 C56 C55 120.5(4) . . ?
C51 C56 H56A 119.7 . . ?
C55 C56 H56A 119.7 . . ?
C62 C61 C66 118.4(3) . . ?
C62 C61 C31 120.2(3) . . ?
C66 C61 C31 121.4(3) . . ?
C61 C62 C63 120.3(4) . . ?
C61 C62 H62A 119.9 . . ?
C63 C62 H62A 119.9 . . ?
C64 C63 C62 121.1(4) . . ?
C64 C63 H63A 119.5 . . ?
C62 C63 H63A 119.5 . . ?
C65 C64 C63 119.5(4) . . ?
C65 C64 H64A 120.3 . . ?
C63 C64 H64A 120.3 . . ?
C64 C65 C66 120.0(4) . . ?
C64 C65 H65A 120.0 . . ?
C66 C65 H65A 120.0 . . ?
C65 C66 C61 120.6(4) . . ?
C65 C66 H66A 119.7 . . ?
C61 C66 H66A 119.7 . . ?

loop_
_geom_bond_atom_site_label_1
_geom_bond_atom_site_label_2
_geom_bond_distance
_geom_bond_site_symmetry_2
_geom_bond_publ_flag
Ti1 O22 1.874(2) . ?
Ti1 O12 1.890(2) . ?
Ti1 O21 1.891(2) . ?
Ti1 O11 1.910(2) . ?
Ti1 N1 2.231(3) . ?
Ti1 N2 2.237(3) . ?
N1 C32 1.475(4) . ?
N1 C1 1.477(4) . ?
N1 C22 1.489(4) . ?
N2 C42 1.480(4) . ?
N2 C12 1.492(4) . ?
N2 C2 1.496(4) . ?
O11 C21 1.396(4) . ?
O12 C31 1.407(4) . ?
O21 C11 1.418(4) . ?
O22 C41 1.405(4) . ?
C1 H1A 0.9800 . ?
C1 H1B 0.9800 . ?
C1 H1C 0.9800 . ?
C2 H2A 0.9800 . ?
C2 H2B 0.9800 . ?
C2 H2C 0.9800 . ?
C11 C14 1.532(5) . ?
C11 C12 1.553(5) . ?
C11 H11A 1.0000 . ?
C12 C13 1.521(4) . ?
C12 H12A 1.0000 . ?
C13 H13A 0.9800 . ?
C13 H13B 0.9800 . ?
C13 H13C 0.9800 . ?
C14 C19 1.393(5) . ?
C14 C15 1.394(5) . ?
C15 C16 1.396(5) . ?
C15 H15A 0.9500 . ?
C16 C17 1.382(5) . ?
C16 H16A 0.9500 . ?
C17 C18 1.381(5) . ?
C17 H17A 0.9500 . ?
C18 C19 1.390(5) . ?
C18 H18A 0.9500 . ?
C19 H19A 0.9500 . ?
C21 C24 1.533(5) . ?
C21 C22 1.582(5) . ?
C21 H21A 1.0000 . ?
C22 C23 1.537(4) . ?
C22 H22A 1.0000 . ?
C23 H23A 0.9800 . ?
C23 H23B 0.9800 . ?
C23 H23C 0.9800 . ?
C24 C29 1.392(5) . ?
C24 C25 1.394(5) . ?
C25 C26 1.387(5) . ?
C25 H25A 0.9500 . ?
C26 C27 1.383(6) . ?
C26 H26A 0.9500 . ?
C27 C28 1.379(6) . ?
C27 H27A 0.9500 . ?
C28 C29 1.387(5) . ?
C28 H28A 0.9500 . ?
C29 H29A 0.9500 . ?
C31 C61 1.536(5) . ?
C31 C33 1.539(5) . ?
C31 C32 1.557(5) . ?
C32 H32A 0.9900 . ?
C32 H32B 0.9900 . ?
C33 C34 1.396(4) . ?
C33 C38 1.396(5) . ?
C34 C35 1.390(5) . ?
C34 H34A 0.9500 . ?
C35 C36 1.382(5) . ?
C35 H35A 0.9500 . ?
C36 C37 1.386(5) . ?
C36 H36A 0.9500 . ?
C37 C38 1.388(5) . ?
C37 H37A 0.9500 . ?
C38 H38A 0.9500 . ?
C41 C51 1.543(5) . ?
C41 C43 1.551(5) . ?
C41 C42 1.564(5) . ?
C42 H42A 0.9900 . ?
C42 H42B 0.9900 . ?
C43 C48 1.387(5) . ?
C43 C44 1.393(5) . ?
C44 C45 1.390(5) . ?
C44 H44A 0.9500 . ?
C45 C46 1.386(5) . ?
C45 H45A 0.9500 . ?
C46 C47 1.386(5) . ?
C46 H46A 0.9500 . ?
C47 C48 1.387(5) . ?
C47 H47A 0.9500 . ?
C48 H48A 0.9500 . ?
C51 C56 1.390(6) . ?
C51 C52 1.398(5) . ?
C52 C53 1.383(5) . ?
C52 H52A 0.9500 . ?
C53 C54 1.396(6) . ?
C53 H53A 0.9500 . ?
C54 C55 1.382(6) . ?
C54 H54A 0.9500 . ?
C55 C56 1.397(5) . ?
C55 H55A 0.9500 . ?
C56 H56A 0.9500 . ?
C61 C62 1.383(5) . ?
C61 C66 1.400(5) . ?
C62 C63 1.391(5) . ?
C62 H62A 0.9500 . ?
C63 C64 1.378(6) . ?
C63 H63A 0.9500 . ?
C64 C65 1.372(6) . ?
C64 H64A 0.9500 . ?
C65 C66 1.399(5) . ?
C65 H65A 0.9500 . ?
C66 H66A 0.9500 . ?
